data_7126263
loop_
_publ_author_name
'Ghotekar, Ganesh S.'
'Shirsath, Sachin R.'
'Shaikh, Aslam C.'
'Muthukrishnan, M.'

_publ_section_title
;
 1,6-Conjugate addition initiated formal [4+2] annulation of p-quinone
 methides with sulfonyl allenols: a unique access to
 spiro[5.5]undeca-1,4-dien-3-one scaffolds.
;
_journal_issue 37
_journal_name_full 'Chemical communications (Cambridge, England)'
_journal_page_first 5022
_journal_page_last 5025
_journal_paper_doi 10.1039/d0cc01005g
_journal_volume 56
_journal_year 2020
_chemical_formula_sum 'C42 H50 O4 S'
_chemical_formula_weight 650.88
_space_group_crystal_system monoclinic
_space_group_IT_number 14
_space_group_name_Hall '-P 2ybc'
_space_group_name_H-M_alt 'P 1 21/c 1'
_atom_sites_solution_hydrogens geom
_audit_creation_method SHELXL-2014/7
_audit_update_record
;
2019-08-30 deposited with the CCDC.	2020-03-19 downloaded from the CCDC.
;
_cell_angle_alpha 90
_cell_angle_beta 109.074(2)
_cell_angle_gamma 90
_cell_formula_units_Z 4
_cell_length_a 17.0878(7)
_cell_length_b 10.7963(4)
_cell_length_c 21.0437(9)
_cell_measurement_reflns_used 9870
_cell_measurement_temperature 100(2)
_cell_measurement_theta_max 30.51
_cell_measurement_theta_min 2.27
_cell_volume 3669.1(3)
_computing_cell_refinement 'SAINT (Bruker, 2016)'
_computing_data_collection 'APEX3 (Bruker, 2016)'
_computing_data_reduction 'SAINT (Bruker, 2016)'
_computing_molecular_graphics 'Bruker SHELXTL'
_computing_publication_material 'Bruker SHELXTL'
_computing_structure_refinement 'SHELXL-2014/7 (Sheldrick, 2014)'
_computing_structure_solution 'SHELXS-97 (Sheldrick 2008)'
_diffrn_ambient_temperature 100(2)
_diffrn_detector 'Photon II CPAD Area Detector'
_diffrn_detector_area_resol_mean 7.39
_diffrn_measured_fraction_theta_full 0.996
_diffrn_measured_fraction_theta_max 0.996
_diffrn_measurement_device '\k-geometry diffractometer'
_diffrn_measurement_device_type 'Bruker D8 VENTURE Kappa Duo PHOTON II CPAD'
_diffrn_measurement_method '\f and \w scans'
_diffrn_radiation_monochromator 'multilayer mirrors'
_diffrn_radiation_type MoK\a
_diffrn_radiation_wavelength 0.71073
_diffrn_reflns_av_R_equivalents 0.0458
_diffrn_reflns_av_unetI/netI 0.0219
_diffrn_reflns_Laue_measured_fraction_full 0.996
_diffrn_reflns_Laue_measured_fraction_max 0.996
_diffrn_reflns_limit_h_max 24
_diffrn_reflns_limit_h_min -24
_diffrn_reflns_limit_k_max 15
_diffrn_reflns_limit_k_min -15
_diffrn_reflns_limit_l_max 30
_diffrn_reflns_limit_l_min -30
_diffrn_reflns_number 130989
_diffrn_reflns_point_group_measured_fraction_full 0.996
_diffrn_reflns_point_group_measured_fraction_max 0.996
_diffrn_reflns_theta_full 25.242
_diffrn_reflns_theta_max 30.526
_diffrn_reflns_theta_min 2.654
_diffrn_source 'micro-focus sealed tube'
_diffrn_source_type 'Incoatech I\mS HB'
_exptl_absorpt_coefficient_mu 0.128
_exptl_absorpt_correction_T_max 0.982
_exptl_absorpt_correction_T_min 0.941
_exptl_absorpt_correction_type multi-scan
_exptl_absorpt_process_details 'SADABS (Beuker, 2016)'
_exptl_crystal_colour colourless
_exptl_crystal_density_diffrn 1.178
_exptl_crystal_description block
_exptl_crystal_F_000 1400
_exptl_crystal_size_max 0.480
_exptl_crystal_size_mid 0.230
_exptl_crystal_size_min 0.140
_refine_diff_density_max 0.392
_refine_diff_density_min -0.386
_refine_diff_density_rms 0.049
_refine_ls_extinction_method none
_refine_ls_goodness_of_fit_ref 1.069
_refine_ls_hydrogen_treatment constr
_refine_ls_matrix_type full
_refine_ls_number_parameters 436
_refine_ls_number_reflns 11176
_refine_ls_number_restraints 0
_refine_ls_restrained_S_all 1.069
_refine_ls_R_factor_all 0.0530
_refine_ls_R_factor_gt 0.0391
_refine_ls_shift/su_max 0.001
_refine_ls_shift/su_mean 0.000
_refine_ls_structure_factor_coef Fsqd
_refine_ls_weighting_details 'w=1/[\s^2^(Fo^2^)+(0.0460P)^2^+1.5721P] where P=(Fo^2^+2Fc^2^)/3'
_refine_ls_weighting_scheme calc
_refine_ls_wR_factor_gt 0.0968
_refine_ls_wR_factor_ref 0.1089
_reflns_Friedel_coverage 0.000
_reflns_number_gt 9223
_reflns_number_total 11176
_reflns_threshold_expression 'I > 2\s(I)'
_cod_data_source_file d0cc01005g2.cif
_cod_data_source_block mo_GSG_16810_0m_a
_cod_depositor_comments 'Adding full bibliography for 7126263.cif.'
_cod_original_sg_symbol_H-M 'P 21/c'
_cod_database_code 7126263
_shelx_shelxl_version_number 2014/7
_shelx_space_group_comment
;
The symmetry employed for this shelxl refinement is uniquely defined
by the following loop, which should always be used as a source of
symmetry information in preference to the above space-group names.
They are only intended as comments.
;
_shelx_estimated_absorpt_t_min 0.941
_shelx_estimated_absorpt_t_max 0.982

loop_
_space_group_symop_operation_xyz
'x, y, z'
'-x, y+1/2, -z+1/2'
'-x, -y, -z'
'x, -y-1/2, z-1/2'

loop_
_atom_site_label
_atom_site_type_symbol
_atom_site_fract_x
_atom_site_fract_y
_atom_site_fract_z
_atom_site_U_iso_or_equiv
_atom_site_adp_type
_atom_site_occupancy
_atom_site_site_symmetry_order
_atom_site_calc_flag
_atom_site_refinement_flags_posn
_atom_site_refinement_flags_adp
_atom_site_refinement_flags_occupancy
_atom_site_disorder_assembly
_atom_site_disorder_group
O1 O 0.29043(5) 0.41836(8) 0.72947(4) 0.02070(16) Uani 1 1 d . . . . .
H1A H 0.2422 0.3980 0.7274 0.031 Uiso 1 1 calc R U . . .
O2 O 0.30884(7) 1.02769(8) 0.51600(5) 0.0378(2) Uani 1 1 d . . . . .
O3 O 0.06854(5) 0.42595(8) 0.56441(4) 0.02406(17) Uani 1 1 d . . . . .
O4 O 0.13045(5) 0.40225(9) 0.68811(4) 0.02722(18) Uani 1 1 d . . . . .
S1 S 0.11975(2) 0.47524(3) 0.62762(2) 0.01808(6) Uani 1 1 d . . . . .
C1 C 0.29489(6) 0.66135(9) 0.57242(5) 0.01281(17) Uani 1 1 d . . . . .
C2 C 0.21432(6) 0.57942(9) 0.55900(5) 0.01273(17) Uani 1 1 d . . . . .
H2 H 0.1668 0.6384 0.5496 0.015 Uiso 1 1 calc R U . . .
C3 C 0.21788(6) 0.51028(9) 0.62261(5) 0.01436(17) Uani 1 1 d . . . . .
C4 C 0.28767(6) 0.48121(9) 0.67338(5) 0.01479(18) Uani 1 1 d . . . . .
C5 C 0.37419(6) 0.51809(9) 0.67512(5) 0.01424(17) Uani 1 1 d . . . . .
C6 C 0.37170(6) 0.57594(9) 0.60709(5) 0.01293(17) Uani 1 1 d . . . . .
H6 H 0.3643 0.5035 0.5761 0.016 Uiso 1 1 calc R U . . .
C7 C 0.30611(6) 0.69950(9) 0.50768(5) 0.01426(17) Uani 1 1 d . . . . .
H7 H 0.3092 0.6353 0.4777 0.017 Uiso 1 1 calc R U . . .
C8 C 0.31223(6) 0.81601(9) 0.48815(5) 0.01572(18) Uani 1 1 d . . . . .
C9 C 0.30280(7) 0.91968(10) 0.53171(6) 0.0197(2) Uani 1 1 d . . . . .
C10 C 0.28534(6) 0.88928(9) 0.59516(5) 0.01605(18) Uani 1 1 d . . . . .
C11 C 0.28389(6) 0.76991(9) 0.61278(5) 0.01413(17) Uani 1 1 d . . . . .
H11 H 0.2752 0.7531 0.6543 0.017 Uiso 1 1 calc R U . . .
C12 C 0.33243(7) 0.84509(10) 0.42403(5) 0.0199(2) Uani 1 1 d . . . . .
C13 C 0.33582(10) 0.72758(12) 0.38449(7) 0.0336(3) Uani 1 1 d . . . . .
H13A H 0.3803 0.6738 0.4118 0.050 Uiso 1 1 calc R U . . .
H13B H 0.3465 0.7499 0.3429 0.050 Uiso 1 1 calc R U . . .
H13C H 0.2828 0.6838 0.3734 0.050 Uiso 1 1 calc R U . . .
C14 C 0.26628(9) 0.93042(14) 0.37729(6) 0.0331(3) Uani 1 1 d . . . . .
H14A H 0.2121 0.8899 0.3652 0.050 Uiso 1 1 calc R U . . .
H14B H 0.2801 0.9471 0.3364 0.050 Uiso 1 1 calc R U . . .
H14C H 0.2645 1.0086 0.4004 0.050 Uiso 1 1 calc R U . . .
C15 C 0.41806(8) 0.90683(13) 0.44376(6) 0.0298(3) Uani 1 1 d . . . . .
H15A H 0.4158 0.9875 0.4644 0.045 Uiso 1 1 calc R U . . .
H15B H 0.4342 0.9183 0.4035 0.045 Uiso 1 1 calc R U . . .
H15C H 0.4588 0.8540 0.4759 0.045 Uiso 1 1 calc R U . . .
C16 C 0.27055(8) 0.99601(10) 0.63804(6) 0.0241(2) Uani 1 1 d . . . . .
C17 C 0.34680(11) 1.08043(14) 0.66076(9) 0.0437(4) Uani 1 1 d . . . . .
H17A H 0.3953 1.0318 0.6862 0.066 Uiso 1 1 calc R U . . .
H17B H 0.3375 1.1467 0.6893 0.066 Uiso 1 1 calc R U . . .
H17C H 0.3563 1.1168 0.6212 0.066 Uiso 1 1 calc R U . . .
C18 C 0.19408(10) 1.07071(13) 0.59761(9) 0.0414(3) Uani 1 1 d . . . . .
H18A H 0.2031 1.1056 0.5576 0.062 Uiso 1 1 calc R U . . .
H18B H 0.1847 1.1380 0.6255 0.062 Uiso 1 1 calc R U . . .
H18C H 0.1455 1.0162 0.5839 0.062 Uiso 1 1 calc R U . . .
C19 C 0.25521(12) 0.94807(13) 0.70140(8) 0.0419(4) Uani 1 1 d . . . . .
H19A H 0.2075 0.8920 0.6886 0.063 Uiso 1 1 calc R U . . .
H19B H 0.2440 1.0181 0.7268 0.063 Uiso 1 1 calc R U . . .
H19C H 0.3043 0.9034 0.7294 0.063 Uiso 1 1 calc R U . . .
C20 C 0.19670(6) 0.49663(9) 0.49712(5) 0.01318(17) Uani 1 1 d . . . . .
C21 C 0.14885(6) 0.54114(9) 0.43319(5) 0.01488(18) Uani 1 1 d . . . . .
C22 C 0.13943(7) 0.46576(10) 0.37724(5) 0.01810(19) Uani 1 1 d . . . . .
H22 H 0.1081 0.4962 0.3341 0.022 Uiso 1 1 calc R U . . .
C23 C 0.17393(7) 0.34779(10) 0.38198(5) 0.01822(19) Uani 1 1 d . . . . .
C24 C 0.21782(6) 0.30292(9) 0.44575(5) 0.01716(19) Uani 1 1 d . . . . .
H24 H 0.2404 0.2217 0.4507 0.021 Uiso 1 1 calc R U . . .
C25 C 0.22871(6) 0.37688(9) 0.50218(5) 0.01496(18) Uani 1 1 d . . . . .
H25 H 0.2588 0.3449 0.5453 0.018 Uiso 1 1 calc R U . . .
C26 C 0.10697(7) 0.66612(10) 0.42270(5) 0.01846(19) Uani 1 1 d . . . . .
H26A H 0.0712 0.6739 0.3758 0.028 Uiso 1 1 calc R U . . .
H26B H 0.1490 0.7315 0.4331 0.028 Uiso 1 1 calc R U . . .
H26C H 0.0735 0.6741 0.4524 0.028 Uiso 1 1 calc R U . . .
C27 C 0.16392(8) 0.27221(11) 0.31946(6) 0.0262(2) Uani 1 1 d . . . . .
H27A H 0.1081 0.2843 0.2875 0.039 Uiso 1 1 calc R U . . .
H27B H 0.1723 0.1843 0.3315 0.039 Uiso 1 1 calc R U . . .
H27C H 0.2049 0.2989 0.2988 0.039 Uiso 1 1 calc R U . . .
C28 C 0.42846(7) 0.40070(10) 0.68603(6) 0.0202(2) Uani 1 1 d . . . . .
H28A H 0.4290 0.3598 0.7278 0.030 Uiso 1 1 calc R U . . .
H28B H 0.4851 0.4238 0.6892 0.030 Uiso 1 1 calc R U . . .
H28C H 0.4057 0.3440 0.6481 0.030 Uiso 1 1 calc R U . . .
C29 C 0.41110(7) 0.60336(10) 0.73659(5) 0.01857(19) Uani 1 1 d . . . . .
H29A H 0.3793 0.6806 0.7300 0.028 Uiso 1 1 calc R U . . .
H29B H 0.4689 0.6220 0.7416 0.028 Uiso 1 1 calc R U . . .
H29C H 0.4085 0.5616 0.7772 0.028 Uiso 1 1 calc R U . . .
C30 C 0.45384(6) 0.63243(9) 0.60865(5) 0.01471(18) Uani 1 1 d . . . . .
C31 C 0.50460(7) 0.56724(10) 0.58027(6) 0.0209(2) Uani 1 1 d . . . . .
H31 H 0.4877 0.4879 0.5613 0.025 Uiso 1 1 calc R U . . .
C32 C 0.57956(7) 0.61597(12) 0.57919(7) 0.0275(2) Uani 1 1 d . . . . .
H32 H 0.6133 0.5699 0.5598 0.033 Uiso 1 1 calc R U . . .
C33 C 0.60482(7) 0.73175(12) 0.60651(6) 0.0255(2) Uani 1 1 d . . . . .
H33 H 0.6557 0.7658 0.6055 0.031 Uiso 1 1 calc R U . . .
C34 C 0.55543(7) 0.79760(10) 0.63532(5) 0.0201(2) Uani 1 1 d . . . . .
H34 H 0.5728 0.8768 0.6544 0.024 Uiso 1 1 calc R U . . .
C35 C 0.48081(6) 0.74868(9) 0.63659(5) 0.01636(18) Uani 1 1 d . . . . .
H35 H 0.4477 0.7947 0.6567 0.020 Uiso 1 1 calc R U . . .
C36 C 0.07841(7) 0.61969(11) 0.63923(5) 0.0207(2) Uani 1 1 d . . . . .
C37 C 0.02415(7) 0.68106(12) 0.58469(6) 0.0243(2) Uani 1 1 d . . . . .
H37 H 0.0076 0.6448 0.5412 0.029 Uiso 1 1 calc R U . . .
C38 C -0.00567(8) 0.79669(13) 0.59479(7) 0.0320(3) Uani 1 1 d . . . . .
H38 H -0.0426 0.8397 0.5576 0.038 Uiso 1 1 calc R U . . .
C39 C 0.01752(9) 0.85066(14) 0.65838(8) 0.0376(3) Uani 1 1 d . . . . .
C40 C 0.07072(9) 0.78519(15) 0.71239(7) 0.0397(3) Uani 1 1 d . . . . .
H40 H 0.0859 0.8200 0.7562 0.048 Uiso 1 1 calc R U . . .
C41 C 0.10173(8) 0.67112(14) 0.70352(6) 0.0310(3) Uani 1 1 d . . . . .
H41 H 0.1385 0.6280 0.7407 0.037 Uiso 1 1 calc R U . . .
C42 C -0.01383(12) 0.97702(17) 0.66899(12) 0.0571(5) Uani 1 1 d . . . . .
H42A H 0.0310 1.0377 0.6768 0.086 Uiso 1 1 calc R U . . .
H42B H -0.0330 0.9747 0.7081 0.086 Uiso 1 1 calc R U . . .
H42C H -0.0598 1.0008 0.6290 0.086 Uiso 1 1 calc R U . . .

loop_
_atom_site_aniso_label
_atom_site_aniso_U_11
_atom_site_aniso_U_22
_atom_site_aniso_U_33
_atom_site_aniso_U_23
_atom_site_aniso_U_13
_atom_site_aniso_U_12
O1 0.0227(4) 0.0250(4) 0.0142(3) 0.0063(3) 0.0059(3) -0.0028(3)
O2 0.0675(7) 0.0154(4) 0.0391(5) 0.0057(4) 0.0294(5) -0.0002(4)
O3 0.0215(4) 0.0306(4) 0.0199(4) -0.0059(3) 0.0065(3) -0.0120(3)
O4 0.0260(4) 0.0360(5) 0.0218(4) 0.0092(3) 0.0108(3) -0.0075(4)
S1 0.01733(12) 0.02392(13) 0.01391(12) 0.00027(9) 0.00638(9) -0.00662(9)
C1 0.0145(4) 0.0123(4) 0.0119(4) -0.0003(3) 0.0047(3) -0.0019(3)
C2 0.0146(4) 0.0132(4) 0.0109(4) 0.0004(3) 0.0049(3) -0.0022(3)
C3 0.0162(4) 0.0155(4) 0.0125(4) 0.0000(3) 0.0063(3) -0.0037(3)
C4 0.0190(4) 0.0137(4) 0.0125(4) 0.0003(3) 0.0064(4) -0.0015(3)
C5 0.0158(4) 0.0140(4) 0.0125(4) 0.0008(3) 0.0040(3) -0.0004(3)
C6 0.0151(4) 0.0117(4) 0.0122(4) -0.0016(3) 0.0047(3) -0.0013(3)
C7 0.0148(4) 0.0163(4) 0.0116(4) -0.0006(3) 0.0041(3) -0.0034(3)
C8 0.0150(4) 0.0181(4) 0.0129(4) 0.0019(3) 0.0029(3) -0.0034(3)
C9 0.0239(5) 0.0156(4) 0.0197(5) 0.0029(4) 0.0075(4) -0.0005(4)
C10 0.0168(4) 0.0137(4) 0.0173(4) -0.0010(3) 0.0050(4) -0.0006(3)
C11 0.0150(4) 0.0145(4) 0.0128(4) -0.0009(3) 0.0044(3) -0.0009(3)
C12 0.0241(5) 0.0213(5) 0.0149(4) 0.0039(4) 0.0070(4) -0.0060(4)
C13 0.0571(9) 0.0289(6) 0.0237(6) -0.0021(5) 0.0254(6) -0.0107(6)
C14 0.0331(6) 0.0418(7) 0.0216(6) 0.0151(5) 0.0053(5) 0.0005(6)
C15 0.0272(6) 0.0377(7) 0.0254(6) 0.0057(5) 0.0098(5) -0.0119(5)
C16 0.0333(6) 0.0139(4) 0.0281(6) -0.0039(4) 0.0141(5) 0.0001(4)
C17 0.0521(9) 0.0275(7) 0.0536(9) -0.0228(6) 0.0202(7) -0.0162(6)
C18 0.0457(8) 0.0274(6) 0.0554(9) 0.0027(6) 0.0224(7) 0.0166(6)
C19 0.0797(12) 0.0214(6) 0.0377(7) -0.0065(5) 0.0371(8) 0.0027(6)
C20 0.0135(4) 0.0142(4) 0.0120(4) -0.0003(3) 0.0044(3) -0.0032(3)
C21 0.0154(4) 0.0156(4) 0.0135(4) 0.0012(3) 0.0045(3) -0.0028(3)
C22 0.0205(5) 0.0211(5) 0.0114(4) 0.0003(4) 0.0035(4) -0.0035(4)
C23 0.0211(5) 0.0195(5) 0.0147(4) -0.0035(4) 0.0067(4) -0.0051(4)
C24 0.0189(5) 0.0157(4) 0.0176(5) -0.0015(4) 0.0070(4) -0.0021(4)
C25 0.0160(4) 0.0148(4) 0.0138(4) 0.0007(3) 0.0045(3) -0.0022(3)
C26 0.0185(5) 0.0187(5) 0.0164(5) 0.0025(4) 0.0034(4) 0.0007(4)
C27 0.0343(6) 0.0262(5) 0.0175(5) -0.0076(4) 0.0078(4) -0.0029(5)
C28 0.0228(5) 0.0176(5) 0.0200(5) 0.0036(4) 0.0067(4) 0.0039(4)
C29 0.0214(5) 0.0197(5) 0.0128(4) -0.0008(4) 0.0031(4) -0.0019(4)
C30 0.0153(4) 0.0156(4) 0.0130(4) -0.0016(3) 0.0043(3) -0.0017(3)
C31 0.0200(5) 0.0197(5) 0.0252(5) -0.0077(4) 0.0104(4) -0.0037(4)
C32 0.0222(5) 0.0290(6) 0.0366(7) -0.0105(5) 0.0168(5) -0.0042(4)
C33 0.0188(5) 0.0299(6) 0.0301(6) -0.0069(5) 0.0110(4) -0.0077(4)
C34 0.0195(5) 0.0202(5) 0.0201(5) -0.0040(4) 0.0056(4) -0.0062(4)
C35 0.0168(4) 0.0165(4) 0.0155(4) -0.0022(3) 0.0049(4) -0.0020(3)
C36 0.0157(4) 0.0311(6) 0.0168(5) -0.0032(4) 0.0073(4) -0.0030(4)
C37 0.0176(5) 0.0341(6) 0.0205(5) -0.0020(4) 0.0055(4) -0.0028(4)
C38 0.0200(5) 0.0378(7) 0.0373(7) 0.0008(5) 0.0083(5) 0.0017(5)
C39 0.0270(6) 0.0409(7) 0.0485(8) -0.0123(6) 0.0174(6) 0.0014(5)
C40 0.0365(7) 0.0518(9) 0.0320(7) -0.0188(6) 0.0130(6) 0.0021(6)
C41 0.0276(6) 0.0467(8) 0.0185(5) -0.0083(5) 0.0074(4) 0.0003(5)
C42 0.0461(9) 0.0488(10) 0.0791(14) -0.0225(9) 0.0241(9) 0.0080(8)

loop_
_atom_type_symbol
_atom_type_description
_atom_type_scat_dispersion_real
_atom_type_scat_dispersion_imag
_atom_type_scat_source
C C 0.0033 0.0016 'International Tables Vol C Tables 4.2.6.8 and 6.1.1.4'
H H 0.0000 0.0000 'International Tables Vol C Tables 4.2.6.8 and 6.1.1.4'
O O 0.0106 0.0060 'International Tables Vol C Tables 4.2.6.8 and 6.1.1.4'
S S 0.1246 0.1234 'International Tables Vol C Tables 4.2.6.8 and 6.1.1.4'

loop_
_geom_angle_atom_site_label_1
_geom_angle_atom_site_label_2
_geom_angle_atom_site_label_3
_geom_angle
_geom_angle_site_symmetry_1
_geom_angle_site_symmetry_3
_geom_angle_publ_flag
C4 O1 H1A 109.5 . . ?
O3 S1 O4 118.29(5) . . ?
O3 S1 C3 109.23(5) . . ?
O4 S1 C3 108.62(5) . . ?
O3 S1 C36 107.83(5) . . ?
O4 S1 C36 107.41(5) . . ?
C3 S1 C36 104.58(5) . . ?
C7 C1 C11 112.28(8) . . ?
C7 C1 C6 104.36(8) . . ?
C11 C1 C6 115.88(8) . . ?
C7 C1 C2 110.78(8) . . ?
C11 C1 C2 106.02(8) . . ?
C6 C1 C2 107.47(7) . . ?
C3 C2 C20 113.87(8) . . ?
C3 C2 C1 109.64(8) . . ?
C20 C2 C1 113.41(8) . . ?
C3 C2 H2 106.5 . . ?
C20 C2 H2 106.5 . . ?
C1 C2 H2 106.5 . . ?
C4 C3 C2 125.60(9) . . ?
C4 C3 S1 121.03(8) . . ?
C2 C3 S1 113.31(7) . . ?
O1 C4 C3 125.28(9) . . ?
O1 C4 C5 110.80(8) . . ?
C3 C4 C5 123.91(9) . . ?
C4 C5 C28 108.73(8) . . ?
C4 C5 C29 107.71(8) . . ?
C28 C5 C29 107.70(8) . . ?
C4 C5 C6 110.51(8) . . ?
C28 C5 C6 107.59(8) . . ?
C29 C5 C6 114.45(8) . . ?
C30 C6 C5 113.27(8) . . ?
C30 C6 C1 113.50(8) . . ?
C5 C6 C1 115.54(8) . . ?
C30 C6 H6 104.3 . . ?
C5 C6 H6 104.3 . . ?
C1 C6 H6 104.3 . . ?
C8 C7 C1 125.84(9) . . ?
C8 C7 H7 117.1 . . ?
C1 C7 H7 117.1 . . ?
C7 C8 C9 118.86(9) . . ?
C7 C8 C12 121.77(9) . . ?
C9 C8 C12 119.32(9) . . ?
O2 C9 C8 120.91(10) . . ?
O2 C9 C10 120.55(10) . . ?
C8 C9 C10 118.54(9) . . ?
C11 C10 C9 118.92(9) . . ?
C11 C10 C16 122.46(10) . . ?
C9 C10 C16 118.62(9) . . ?
C10 C11 C1 125.33(9) . . ?
C10 C11 H11 117.3 . . ?
C1 C11 H11 117.3 . . ?
C13 C12 C8 111.67(9) . . ?
C13 C12 C15 107.76(11) . . ?
C8 C12 C15 108.66(9) . . ?
C13 C12 C14 107.43(10) . . ?
C8 C12 C14 110.87(10) . . ?
C15 C12 C14 110.41(10) . . ?
C12 C13 H13A 109.5 . . ?
C12 C13 H13B 109.5 . . ?
H13A C13 H13B 109.5 . . ?
C12 C13 H13C 109.5 . . ?
H13A C13 H13C 109.5 . . ?
H13B C13 H13C 109.5 . . ?
C12 C14 H14A 109.5 . . ?
C12 C14 H14B 109.5 . . ?
H14A C14 H14B 109.5 . . ?
C12 C14 H14C 109.5 . . ?
H14A C14 H14C 109.5 . . ?
H14B C14 H14C 109.5 . . ?
C12 C15 H15A 109.5 . . ?
C12 C15 H15B 109.5 . . ?
H15A C15 H15B 109.5 . . ?
C12 C15 H15C 109.5 . . ?
H15A C15 H15C 109.5 . . ?
H15B C15 H15C 109.5 . . ?
C19 C16 C17 107.42(12) . . ?
C19 C16 C18 107.67(12) . . ?
C17 C16 C18 110.09(12) . . ?
C19 C16 C10 111.49(9) . . ?
C17 C16 C10 110.08(10) . . ?
C18 C16 C10 110.04(10) . . ?
C16 C17 H17A 109.5 . . ?
C16 C17 H17B 109.5 . . ?
H17A C17 H17B 109.5 . . ?
C16 C17 H17C 109.5 . . ?
H17A C17 H17C 109.5 . . ?
H17B C17 H17C 109.5 . . ?
C16 C18 H18A 109.5 . . ?
C16 C18 H18B 109.5 . . ?
H18A C18 H18B 109.5 . . ?
C16 C18 H18C 109.5 . . ?
H18A C18 H18C 109.5 . . ?
H18B C18 H18C 109.5 . . ?
C16 C19 H19A 109.5 . . ?
C16 C19 H19B 109.5 . . ?
H19A C19 H19B 109.5 . . ?
C16 C19 H19C 109.5 . . ?
H19A C19 H19C 109.5 . . ?
H19B C19 H19C 109.5 . . ?
C25 C20 C21 118.64(9) . . ?
C25 C20 C2 120.99(9) . . ?
C21 C20 C2 120.36(8) . . ?
C22 C21 C20 118.46(9) . . ?
C22 C21 C26 118.63(9) . . ?
C20 C21 C26 122.91(9) . . ?
C23 C22 C21 122.88(9) . . ?
C23 C22 H22 118.6 . . ?
C21 C22 H22 118.6 . . ?
C24 C23 C22 117.96(9) . . ?
C24 C23 C27 121.57(10) . . ?
C22 C23 C27 120.47(10) . . ?
C25 C24 C23 120.14(9) . . ?
C25 C24 H24 119.9 . . ?
C23 C24 H24 119.9 . . ?
C24 C25 C20 121.80(9) . . ?
C24 C25 H25 119.1 . . ?
C20 C25 H25 119.1 . . ?
C21 C26 H26A 109.5 . . ?
C21 C26 H26B 109.5 . . ?
H26A C26 H26B 109.5 . . ?
C21 C26 H26C 109.5 . . ?
H26A C26 H26C 109.5 . . ?
H26B C26 H26C 109.5 . . ?
C23 C27 H27A 109.5 . . ?
C23 C27 H27B 109.5 . . ?
H27A C27 H27B 109.5 . . ?
C23 C27 H27C 109.5 . . ?
H27A C27 H27C 109.5 . . ?
H27B C27 H27C 109.5 . . ?
C5 C28 H28A 109.5 . . ?
C5 C28 H28B 109.5 . . ?
H28A C28 H28B 109.5 . . ?
C5 C28 H28C 109.5 . . ?
H28A C28 H28C 109.5 . . ?
H28B C28 H28C 109.5 . . ?
C5 C29 H29A 109.5 . . ?
C5 C29 H29B 109.5 . . ?
H29A C29 H29B 109.5 . . ?
C5 C29 H29C 109.5 . . ?
H29A C29 H29C 109.5 . . ?
H29B C29 H29C 109.5 . . ?
C31 C30 C35 117.87(9) . . ?
C31 C30 C6 119.17(9) . . ?
C35 C30 C6 122.96(9) . . ?
C32 C31 C30 121.40(10) . . ?
C32 C31 H31 119.3 . . ?
C30 C31 H31 119.3 . . ?
C33 C32 C31 119.89(11) . . ?
C33 C32 H32 120.1 . . ?
C31 C32 H32 120.1 . . ?
C32 C33 C34 119.54(10) . . ?
C32 C33 H33 120.2 . . ?
C34 C33 H33 120.2 . . ?
C33 C34 C35 120.51(10) . . ?
C33 C34 H34 119.7 . . ?
C35 C34 H34 119.7 . . ?
C34 C35 C30 120.79(10) . . ?
C34 C35 H35 119.6 . . ?
C30 C35 H35 119.6 . . ?
C37 C36 C41 120.98(12) . . ?
C37 C36 S1 119.90(9) . . ?
C41 C36 S1 119.11(9) . . ?
C36 C37 C38 118.82(11) . . ?
C36 C37 H37 120.6 . . ?
C38 C37 H37 120.6 . . ?
C37 C38 C39 121.26(13) . . ?
C37 C38 H38 119.4 . . ?
C39 C38 H38 119.4 . . ?
C38 C39 C40 118.44(13) . . ?
C38 C39 C42 121.14(15) . . ?
C40 C39 C42 120.43(15) . . ?
C41 C40 C39 121.35(13) . . ?
C41 C40 H40 119.3 . . ?
C39 C40 H40 119.3 . . ?
C40 C41 C36 119.13(13) . . ?
C40 C41 H41 120.4 . . ?
C36 C41 H41 120.4 . . ?
C39 C42 H42A 109.5 . . ?
C39 C42 H42B 109.5 . . ?
H42A C42 H42B 109.5 . . ?
C39 C42 H42C 109.5 . . ?
H42A C42 H42C 109.5 . . ?
H42B C42 H42C 109.5 . . ?

loop_
_geom_bond_atom_site_label_1
_geom_bond_atom_site_label_2
_geom_bond_distance
_geom_bond_site_symmetry_2
_geom_bond_publ_flag
O1 C4 1.3489(12) . ?
O1 H1A 0.8400 . ?
O2 C9 1.2256(13) . ?
O3 S1 1.4345(8) . ?
O4 S1 1.4569(8) . ?
S1 C3 1.7555(10) . ?
S1 C36 1.7617(12) . ?
C1 C7 1.4943(13) . ?
C1 C11 1.4949(13) . ?
C1 C6 1.5746(13) . ?
C1 C2 1.5822(13) . ?
C2 C3 1.5164(13) . ?
C2 C20 1.5261(13) . ?
C2 H2 1.0000 . ?
C3 C4 1.3526(14) . ?
C4 C5 1.5199(14) . ?
C5 C28 1.5426(14) . ?
C5 C29 1.5444(14) . ?
C5 C6 1.5499(13) . ?
C6 C30 1.5208(13) . ?
C6 H6 1.0000 . ?
C7 C8 1.3380(14) . ?
C7 H7 0.9500 . ?
C8 C9 1.4884(15) . ?
C8 C12 1.5305(14) . ?
C9 C10 1.4968(15) . ?
C10 C11 1.3435(14) . ?
C10 C16 1.5346(15) . ?
C11 H11 0.9500 . ?
C12 C13 1.5286(17) . ?
C12 C15 1.5365(16) . ?
C12 C14 1.5387(17) . ?
C13 H13A 0.9800 . ?
C13 H13B 0.9800 . ?
C13 H13C 0.9800 . ?
C14 H14A 0.9800 . ?
C14 H14B 0.9800 . ?
C14 H14C 0.9800 . ?
C15 H15A 0.9800 . ?
C15 H15B 0.9800 . ?
C15 H15C 0.9800 . ?
C16 C19 1.5305(18) . ?
C16 C17 1.5330(19) . ?
C16 C18 1.5346(19) . ?
C17 H17A 0.9800 . ?
C17 H17B 0.9800 . ?
C17 H17C 0.9800 . ?
C18 H18A 0.9800 . ?
C18 H18B 0.9800 . ?
C18 H18C 0.9800 . ?
C19 H19A 0.9800 . ?
C19 H19B 0.9800 . ?
C19 H19C 0.9800 . ?
C20 C25 1.3942(14) . ?
C20 C21 1.4110(13) . ?
C21 C22 1.3965(14) . ?
C21 C26 1.5094(14) . ?
C22 C23 1.3932(15) . ?
C22 H22 0.9500 . ?
C23 C24 1.3929(15) . ?
C23 C27 1.5095(15) . ?
C24 C25 1.3922(14) . ?
C24 H24 0.9500 . ?
C25 H25 0.9500 . ?
C26 H26A 0.9800 . ?
C26 H26B 0.9800 . ?
C26 H26C 0.9800 . ?
C27 H27A 0.9800 . ?
C27 H27B 0.9800 . ?
C27 H27C 0.9800 . ?
C28 H28A 0.9800 . ?
C28 H28B 0.9800 . ?
C28 H28C 0.9800 . ?
C29 H29A 0.9800 . ?
C29 H29B 0.9800 . ?
C29 H29C 0.9800 . ?
C30 C31 1.3939(14) . ?
C30 C35 1.3986(14) . ?
C31 C32 1.3918(15) . ?
C31 H31 0.9500 . ?
C32 C33 1.3845(17) . ?
C32 H32 0.9500 . ?
C33 C34 1.3857(16) . ?
C33 H33 0.9500 . ?
C34 C35 1.3884(14) . ?
C34 H34 0.9500 . ?
C35 H35 0.9500 . ?
C36 C37 1.3857(16) . ?
C36 C41 1.3947(16) . ?
C37 C38 1.3907(18) . ?
C37 H37 0.9500 . ?
C38 C39 1.393(2) . ?
C38 H38 0.9500 . ?
C39 C40 1.394(2) . ?
C39 C42 1.509(2) . ?
C40 C41 1.377(2) . ?
C40 H40 0.9500 . ?
C41 H41 0.9500 . ?
C42 H42A 0.9800 . ?
C42 H42B 0.9800 . ?
C42 H42C 0.9800 . ?

loop_
_geom_torsion_atom_site_label_1
_geom_torsion_atom_site_label_2
_geom_torsion_atom_site_label_3
_geom_torsion_atom_site_label_4
_geom_torsion
_geom_torsion_site_symmetry_1
_geom_torsion_site_symmetry_2
_geom_torsion_site_symmetry_3
_geom_torsion_site_symmetry_4
_geom_torsion_publ_flag
C7 C1 C2 C3 162.79(8) . . . . ?
C11 C1 C2 C3 -75.14(9) . . . . ?
C6 C1 C2 C3 49.37(10) . . . . ?
C7 C1 C2 C20 34.28(11) . . . . ?
C11 C1 C2 C20 156.35(8) . . . . ?
C6 C1 C2 C20 -79.15(9) . . . . ?
C20 C2 C3 C4 103.98(11) . . . . ?
C1 C2 C3 C4 -24.28(13) . . . . ?
C20 C2 C3 S1 -78.94(9) . . . . ?
C1 C2 C3 S1 152.80(7) . . . . ?
O3 S1 C3 C4 -136.80(9) . . . . ?
O4 S1 C3 C4 -6.46(10) . . . . ?
C36 S1 C3 C4 107.99(9) . . . . ?
O3 S1 C3 C2 45.97(9) . . . . ?
O4 S1 C3 C2 176.31(7) . . . . ?
C36 S1 C3 C2 -69.23(8) . . . . ?
C2 C3 C4 O1 -179.15(9) . . . . ?
S1 C3 C4 O1 3.98(15) . . . . ?
C2 C3 C4 C5 2.16(16) . . . . ?
S1 C3 C4 C5 -174.70(7) . . . . ?
O1 C4 C5 C28 55.23(11) . . . . ?
C3 C4 C5 C28 -125.92(10) . . . . ?
O1 C4 C5 C29 -61.21(10) . . . . ?
C3 C4 C5 C29 117.64(11) . . . . ?
O1 C4 C5 C6 173.11(8) . . . . ?
C3 C4 C5 C6 -8.04(13) . . . . ?
C4 C5 C6 C30 171.38(8) . . . . ?
C28 C5 C6 C30 -70.05(10) . . . . ?
C29 C5 C6 C30 49.59(11) . . . . ?
C4 C5 C6 C1 38.02(11) . . . . ?
C28 C5 C6 C1 156.59(8) . . . . ?
C29 C5 C6 C1 -83.78(10) . . . . ?
C7 C1 C6 C30 49.06(10) . . . . ?
C11 C1 C6 C30 -74.95(10) . . . . ?
C2 C1 C6 C30 166.74(7) . . . . ?
C7 C1 C6 C5 -177.68(8) . . . . ?
C11 C1 C6 C5 58.31(11) . . . . ?
C2 C1 C6 C5 -60.01(10) . . . . ?
C11 C1 C7 C8 4.76(14) . . . . ?
C6 C1 C7 C8 -121.52(10) . . . . ?
C2 C1 C7 C8 123.09(10) . . . . ?
C1 C7 C8 C9 -3.56(15) . . . . ?
C1 C7 C8 C12 173.67(9) . . . . ?
C7 C8 C9 O2 179.23(11) . . . . ?
C12 C8 C9 O2 1.93(16) . . . . ?
C7 C8 C9 C10 -1.06(15) . . . . ?
C12 C8 C9 C10 -178.36(9) . . . . ?
O2 C9 C10 C11 -176.17(11) . . . . ?
C8 C9 C10 C11 4.11(15) . . . . ?
O2 C9 C10 C16 3.25(17) . . . . ?
C8 C9 C10 C16 -176.47(10) . . . . ?
C9 C10 C11 C1 -2.79(16) . . . . ?
C16 C10 C11 C1 177.82(10) . . . . ?
C7 C1 C11 C10 -1.34(14) . . . . ?
C6 C1 C11 C10 118.44(11) . . . . ?
C2 C1 C11 C10 -122.45(10) . . . . ?
C7 C8 C12 C13 5.35(15) . . . . ?
C9 C8 C12 C13 -177.43(10) . . . . ?
C7 C8 C12 C15 -113.37(12) . . . . ?
C9 C8 C12 C15 63.85(13) . . . . ?
C7 C8 C12 C14 125.11(11) . . . . ?
C9 C8 C12 C14 -57.67(13) . . . . ?
C11 C10 C16 C19 0.40(17) . . . . ?
C9 C10 C16 C19 -179.00(11) . . . . ?
C11 C10 C16 C17 119.51(13) . . . . ?
C9 C10 C16 C17 -59.89(14) . . . . ?
C11 C10 C16 C18 -118.99(12) . . . . ?
C9 C10 C16 C18 61.61(14) . . . . ?
C3 C2 C20 C25 -36.06(12) . . . . ?
C1 C2 C20 C25 90.25(11) . . . . ?
C3 C2 C20 C21 145.27(9) . . . . ?
C1 C2 C20 C21 -88.43(11) . . . . ?
C25 C20 C21 C22 -3.45(14) . . . . ?
C2 C20 C21 C22 175.26(9) . . . . ?
C25 C20 C21 C26 176.10(9) . . . . ?
C2 C20 C21 C26 -5.19(14) . . . . ?
C20 C21 C22 C23 1.19(15) . . . . ?
C26 C21 C22 C23 -178.37(10) . . . . ?
C21 C22 C23 C24 1.68(16) . . . . ?
C21 C22 C23 C27 -178.03(10) . . . . ?
C22 C23 C24 C25 -2.25(15) . . . . ?
C27 C23 C24 C25 177.45(10) . . . . ?
C23 C24 C25 C20 -0.04(15) . . . . ?
C21 C20 C25 C24 2.95(14) . . . . ?
C2 C20 C25 C24 -175.75(9) . . . . ?
C5 C6 C30 C31 101.99(11) . . . . ?
C1 C6 C30 C31 -123.68(10) . . . . ?
C5 C6 C30 C35 -78.97(12) . . . . ?
C1 C6 C30 C35 55.36(12) . . . . ?
C35 C30 C31 C32 -0.40(17) . . . . ?
C6 C30 C31 C32 178.68(11) . . . . ?
C30 C31 C32 C33 -0.2(2) . . . . ?
C31 C32 C33 C34 0.6(2) . . . . ?
C32 C33 C34 C35 -0.39(19) . . . . ?
C33 C34 C35 C30 -0.26(17) . . . . ?
C31 C30 C35 C34 0.64(15) . . . . ?
C6 C30 C35 C34 -178.40(9) . . . . ?
O3 S1 C36 C37 -18.28(11) . . . . ?
O4 S1 C36 C37 -146.80(9) . . . . ?
C3 S1 C36 C37 97.90(10) . . . . ?
O3 S1 C36 C41 162.37(9) . . . . ?
O4 S1 C36 C41 33.86(11) . . . . ?
C3 S1 C36 C41 -81.45(10) . . . . ?
C41 C36 C37 C38 1.28(17) . . . . ?
S1 C36 C37 C38 -178.06(9) . . . . ?
C36 C37 C38 C39 -0.48(19) . . . . ?
C37 C38 C39 C40 -0.9(2) . . . . ?
C37 C38 C39 C42 178.99(14) . . . . ?
C38 C39 C40 C41 1.6(2) . . . . ?
C42 C39 C40 C41 -178.32(15) . . . . ?
C39 C40 C41 C36 -0.8(2) . . . . ?
C37 C36 C41 C40 -0.63(19) . . . . ?
S1 C36 C41 C40 178.71(11) . . . . ?
